data_2005563
loop_
_publ_author_name
'Tahir, M. N.'
'\"Ulk\"u, D.'
'Atakol, O.'
'Akay, A.'

_publ_section_title
Bis[4-(5-chloro-2-hydroxyphenylimino-<i>N</i>,<i>O</i>:<i>O</i>)-2-penten-2-olato(2--)-<i>O</i>]dicopper(II)
_journal_issue 11
_journal_name_full 'Acta Crystallographica Section C'
_journal_page_first 2676
_journal_page_last 2678
_journal_paper_doi 10.1107/S0108270196008529
_journal_volume 52
_journal_year 1996
_chemical_formula_moiety 'C22 H20 Cl2 Cu2 N2 O4'
_chemical_formula_sum 'C22 H20 Cl2 Cu2 N2 O4'
_chemical_formula_weight 574.40
_space_group_IT_number 14
_symmetry_cell_setting monoclinic
_symmetry_space_group_name_Hall '-P 2yn'
_symmetry_space_group_name_H-M 'P 1 21/n 1'
_atom_type_scat_source IntTabIV
_cell_angle_alpha 90.00
_cell_angle_beta 92.37(4)
_cell_angle_gamma 90.00
_cell_formula_units_Z 2
_cell_length_a 12.175(2)
_cell_length_b 3.845(2)
_cell_length_c 22.715(1)
_cell_measurement_reflns_used 25
_cell_measurement_temperature 295
_cell_measurement_theta_max 18.24
_cell_measurement_theta_min 8.37
_cell_volume 1062.4(6)
_computing_data_collection 'CAD-4-EXPRESS (Enraf-Nonius, 1993)'
_computing_data_reduction 'MolEN (Fair, 1990)'
_computing_molecular_graphics 'ORTEPII (Johnson, 1976) in MolEN'
_computing_publication_material MolEN
_computing_structure_refinement 'LSFM MolEN'
_computing_structure_solution 'SIMPEL MolEN'
_diffrn_measurement_device 'Enraf-Nonius CAD-4'
_diffrn_measurement_method '\w/2\q scans'
_diffrn_radiation_type MoK\a
_diffrn_radiation_wavelength 0.71073
_diffrn_reflns_av_R_equivalents 0.028
_diffrn_reflns_limit_h_max 15
_diffrn_reflns_limit_h_min -15
_diffrn_reflns_limit_k_max 4
_diffrn_reflns_limit_k_min 0
_diffrn_reflns_limit_l_max 0
_diffrn_reflns_limit_l_min -28
_diffrn_reflns_number 2543
_diffrn_reflns_theta_max 26.32
_diffrn_reflns_theta_min 2.51
_diffrn_standards_decay_% 1.92
_diffrn_standards_interval_time 120
_diffrn_standards_number 3
_exptl_absorpt_coefficient_mu 2.29
_exptl_absorpt_correction_T_max 0.80
_exptl_absorpt_correction_T_min 0.65
_exptl_absorpt_correction_type 'empirical via \y scans (MolEN; Fair, 1990)'
_exptl_crystal_colour 'dark blue'
_exptl_crystal_density_diffrn 1.792
_exptl_crystal_density_meas ?
_exptl_crystal_description needle
_exptl_crystal_size_max 0.45
_exptl_crystal_size_mid 0.15
_exptl_crystal_size_min 0.10
_refine_diff_density_max 0.530
_refine_diff_density_min -0.383
_refine_ls_extinction_method none
_refine_ls_goodness_of_fit_obs 1.35
_refine_ls_hydrogen_treatment 'H atoms riding'
_refine_ls_number_parameters 145
_refine_ls_number_reflns 1161
_refine_ls_R_factor_obs 0.049
_refine_ls_shift/esd_max 0.00029
_refine_ls_structure_factor_coef F
_refine_ls_weighting_details 'w = 1/\s^2^(F)'
_refine_ls_weighting_scheme calc
_refine_ls_wR_factor_obs 0.052
_reflns_number_observed 1161
_reflns_number_total 2423
_reflns_observed_criterion I>2\s(I)
_cod_data_source_file ab1386.cif
_cod_data_source_block ohcldim
_cod_depositor_comments
;
The following automatic conversions were performed:

'_exptl_crystal_density_meas' value 'not measured' was changed to '?'
- the value is perceived as not measured.

Automatic conversion script
Id: cif_fix_values 3008 2015-01-20 13:52:24Z robertas 

The following automatic conversions were performed:

'_refine_ls_weighting_scheme' value 'w = 1/\s^2^(F)' was changed to
'calc'. New tag '_refine_ls_weighting_details' was created. The value
of the new tag was set to 'w = 1/\s^2^(F)'.

Automatic conversion script
Id: cif_fix_values 3143 2015-03-26 13:38:13Z robertas 
;
_cod_original_sg_symbol_H-M 'P 21/n'
_cod_database_code 2005563

loop_
_symmetry_equiv_pos_as_xyz
x,y,z
-x,-y,-z
-x+1/2,y+1/2,-z+1/2
x+1/2,-y+1/2,z+1/2

loop_
_atom_site_aniso_label
_atom_site_aniso_U_11
_atom_site_aniso_U_22
_atom_site_aniso_U_33
_atom_site_aniso_U_12
_atom_site_aniso_U_13
_atom_site_aniso_U_23
_atom_site_aniso_type_symbol
Cu1 0.0221(3) 0.0545(6) 0.0238(3) 0.0149(6) 0.0013(3) 0.0010(6) Cu
Cl1 0.0216(8) 0.062(2) 0.0750(10) -0.0010(10) 0.0097(9) 0.0020(10) Cl
O1 0.022(2) 0.062(4) 0.023(2) 0.014(3) -0.001(2) 0.004(3) O
O2 0.026(2) 0.063(4) 0.035(3) 0.020(3) 0.006(2) 0.003(3) O
N1 0.020(2) 0.031(4) 0.024(2) 0.006(3) -0.001(2) -0.002(3) N
C1 0.026(3) 0.033(5) 0.026(3) -0.001(4) 0.004(3) -0.008(4) C
C2 0.030(3) 0.039(5) 0.028(3) 0.009(4) -0.004(3) -0.005(4) C
C3 0.020(3) 0.043(5) 0.047(4) 0.006(4) -0.005(3) -0.012(5) C
C4 0.015(3) 0.024(4) 0.051(4) -0.003(4) 0.003(3) -0.009(4) C
C5 0.023(3) 0.026(5) 0.041(4) -0.003(4) 0.002(3) -0.002(4) C
C6 0.025(3) 0.017(4) 0.028(3) 0.004(3) -0.001(3) -0.006(3) C
C7 0.024(3) 0.020(5) 0.030(3) -0.004(3) 0.001(3) -0.008(3) C
C8 0.025(3) 0.032(5) 0.027(3) -0.003(4) -0.003(3) 0.005(3) C
C9 0.025(4) 0.027(5) 0.034(4) -0.008(4) -0.008(3) 0.000(4) C
C10 0.030(4) 0.049(5) 0.039(4) 0.004(5) 0.008(3) -0.005(5) C
C11 0.029(4) 0.038(5) 0.049(4) -0.001(4) -0.003(3) 0.009(5) C

loop_
_atom_site_label
_atom_site_fract_x
_atom_site_fract_y
_atom_site_fract_z
_atom_site_B_iso_or_equiv
_atom_site_thermal_displace_type
_atom_site_type_symbol
Cu1 0.47691(7) 0.1828(3) 0.94262(4) 2.64(2) Beq Cu
Cl1 1.0022(2) 0.1002(7) 0.8715(1) 4.15(5) Beq Cl
O1 0.5810(3) -0.1429(15) 0.9789(2) 2.8(1) Beq O
O2 0.3691(4) 0.4680(15) 0.9065(2) 3.3(1) Beq O
N1 0.5757(4) 0.1864(16) 0.8795(2) 2.0(1) Beq N
C1 0.6807(5) -0.1088(20) 0.9543(3) 2.2(2) Beq C
C2 0.7773(5) -0.2257(20) 0.9813(3) 2.6(2) Beq C
C3 0.8753(5) -0.1742(22) 0.9550(3) 2.9(2) Beq C
C4 0.8771(5) 0.0026(20) 0.9028(3) 2.4(2) Beq C
C5 0.7809(5) 0.1220(20) 0.8737(3) 2.4(2) Beq C
C6 0.6805(5) 0.0571(18) 0.8995(3) 1.8(1) Beq C
C7 0.5428(5) 0.2515(18) 0.8245(3) 1.9(1) Beq C
C8 0.4409(5) 0.4158(19) 0.8118(3) 2.2(2) Beq C
C9 0.3632(5) 0.5122(20) 0.8497(3) 2.3(2) Beq C
C10 0.6091(5) 0.1537(23) 0.7731(3) 3.1(2) Beq C
C11 0.2577(5) 0.6837(23) 0.8290(3) 3.1(2) Beq C
H2 0.775 -0.346 1.018 3.3 Beq H
H3 0.942 -0.260 0.973 3.8 Beq H
H5 0.784 0.244 0.837 3.1 Beq H
H8 0.424 0.465 0.771 2.9 Beq H
H101 0.659 -0.040 0.776 4.4 Beq H
H102 0.564 0.126 0.740 4.4 Beq H
H103 0.645 0.328 0.762 4.4 Beq H
H111 0.217 0.807 0.859 4.2 Beq H
H112 0.287 0.851 0.802 4.2 Beq H
H113 0.204 0.533 0.808 4.2 Beq H

loop_
_geom_angle_atom_site_label_1
_geom_angle_atom_site_label_2
_geom_angle_atom_site_label_3
_geom_angle_site_symmetry_3
_geom_angle
_geom_angle_publ_flag
O1 Cu1 O1 2_657 79.4(2) yes
O2 Cu1 O1 2_657 100.0(2) yes
N1 Cu1 O1 2_657 161.8(2) yes
Cu1 O1 Cu1 2_657 100.6(2) yes
O1 Cu1 O2 . 175.6(3) yes
O1 Cu1 N1 . 84.4(2) yes
O2 Cu1 N1 . 96.8(2) yes
Cu1 O1 C1 . 109.9(5) yes
Cu1 O2 C9 . 121.4(5) yes
Cu1 N1 C6 . 109.9(4) yes
Cu1 N1 C7 . 122.4(5) yes
C6 N1 C7 . 126.9(6) yes
O1 C1 C2 . 123.0(7) yes
O1 C1 C6 . 116.0(6) yes
C2 C1 C6 . 121.0(6) yes
C1 C2 C3 . 120.1(7) yes
C1 C2 H2 . 119.4(7) no
C3 C2 H2 . 120.5(7) no
C2 C3 C4 . 119.6(7) yes
C2 C3 H3 . 120.5(8) no
C4 C3 H3 . 119.9(7) no
Cl1 C4 C3 . 120.3(6) yes
Cl1 C4 C5 . 117.7(6) yes
C3 C4 C5 . 122.0(7) yes
C4 C5 C6 . 118.2(7) yes
C4 C5 H5 . 120.8(7) no
C6 C5 H5 . 121.0(7) no
N1 C6 C1 . 114.3(6) yes
N1 C6 C5 . 126.1(7) yes
C1 C6 C5 . 118.9(7) yes
N1 C7 C8 . 120.6(6) yes
N1 C7 C10 . 122.6(6) yes
C8 C7 C10 . 116.8(6) yes
C7 C8 C9 . 128.5(7) yes
C7 C8 H8 . 116.0(7) no
C9 C8 H8 . 115.5(7) no
O2 C9 C8 . 125.6(7) yes
O2 C9 C11 . 112.3(6) yes
C8 C9 C11 . 122.1(7) yes
C7 C10 H101 . 119.9(7) no
C7 C10 H102 . 109.8(6) no
C7 C10 H103 . 109.9(8) no
H101 C10 H102 . 109.0(8) no
H101 C10 H103 . 107.7(7) no
H102 C10 H103 . 98.3(8) no
C9 C11 H111 . 116.3(7) no
C9 C11 H112 . 98.6(6) no
C9 C11 H113 . 115.7(8) no
H111 C11 H112 . 109.1(9) no
H112 C11 H113 . 110.3(7) no
H111 C11 H113 . 106.5(7) no

loop_
_geom_bond_atom_site_label_1
_geom_bond_atom_site_label_2
_geom_bond_site_symmetry_2
_geom_bond_distance
_geom_bond_publ_flag
Cu1 Cu1 2_657 2.994(2) yes
Cu1 Cu1 1_565 3.845(5) yes
Cu1 Cu1 2_667 3.597(2) yes
Cu1 O1 2_657 1.950(4) yes
Cu1 O1 1_565 2.986(6) yes
Cu1 O2 1_545 3.139(6) yes
Cu1 O1 . 1.941(5) yes
Cu1 O2 . 1.873(5) yes
Cu1 N1 . 1.910(5) yes
Cl1 C4 . 1.748(7) yes
O1 C1 . 1.364(8) yes
O2 C9 . 1.300(8) yes
N1 C6 . 1.426(8) yes
N1 C7 . 1.319(8) yes
C1 C2 . 1.378(9) yes
C1 C6 . 1.400(10) yes
C2 C3 . 1.371(9) yes
C2 H2 . 0.950(8) no
C3 C4 . 1.370(10) yes
C3 H3 . 0.950(7) no
C4 C5 . 1.400(10) yes
C5 C6 . 1.400(9) yes
C5 H5 . 0.950(8) no
C7 C8 . 1.412(9) yes
C7 C10 . 1.495(9) yes
C8 C9 . 1.357(9) yes
C8 H8 . 0.950(7) no
C9 C11 . 1.500(10) yes
C10 H101 . 0.962(9) no
C10 H102 . 0.911(7) no
C10 H103 . 0.841(9) no
C11 H111 . 0.984(8) no
C11 H112 . 0.962(8) no
C11 H113 . 0.981(8) no

loop_
_geom_torsion_atom_site_label_1
_geom_torsion_atom_site_label_2
_geom_torsion_atom_site_label_3
_geom_torsion_atom_site_label_4
_geom_torsion
_geom_torsion_publ_flag
O2 Cu1 O1 C1 127.24(2.38) no
N1 Cu1 O1 C1 20.87(0.44) no
O1 Cu1 O2 C9 -85.90(2.50) no
N1 Cu1 O2 C9 20.01(0.58) no
O1 Cu1 N1 C6 -18.53(0.46) no
O1 Cu1 N1 C7 152.22(0.61) no
O2 Cu1 N1 C6 165.77(0.46) no
O2 Cu1 N1 C7 -23.48(0.62) no
Cu1 O1 C1 C2 160.52(0.61) no
Cu1 O1 C1 C6 -18.91(0.75) no
Cu1 O2 C9 C8 -12.00(1.04) no
Cu1 O2 C9 C11 167.46(0.50) no
Cu1 N1 C6 C1 13.20(0.75) no
Cu1 N1 C6 C5 -157.73(0.61) no
C7 N1 C6 C1 -157.03(0.70) no
C7 N1 C6 C5 32.04(1.14) no
Cu1 N1 C7 C8 18.02(0.95) no
Cu1 N1 C7 C10 -161.24(0.56) no
C6 N1 C7 C8 -172.87(0.67) no
C6 N1 C7 C10 7.87(1.13) no
O1 C1 C2 C3 -178.07(0.72) no
O1 C1 C2 H2 3.06(1.21) no
C6 C1 C2 C3 1.33(1.15) no
C6 C1 C2 H2 -177.54(0.71) no
O1 C1 C6 N1 4.00(0.93) no
O1 C1 C6 C5 175.64(0.64) no
C2 C1 C6 N1 -175.44(0.66) no
C2 C1 C6 C5 -3.80(1.09) no
C1 C2 C3 C4 1.92(1.20) no
C1 C2 C3 H3 -178.22(0.77) no
H2 C2 C3 C4 -179.23(0.77) no
H2 C2 C3 H3 0.63(1.34) no
C2 C3 C4 Cl1 175.04(0.62) no
C2 C3 C4 C5 -2.69(1.21) no
H3 C3 C4 Cl1 -4.82(1.18) no
H3 C3 C4 C5 177.45(0.77) no
Cl1 C4 C5 C6 -177.60(0.56) no
Cl1 C4 C5 H5 2.25(1.08) no
C3 C4 C5 C6 0.18(1.14) no
C3 C4 C5 H5 -179.97(0.69) no
C4 C5 C6 N1 173.56(0.67) no
C4 C5 C6 C1 3.00(1.05) no
H5 C5 C6 N1 -6.29(1.21) no
H5 C5 C6 C1 -176.85(0.72) no
N1 C7 C8 C9 -3.29(1.20) no
N1 C7 C8 H8 177.01(0.67) no
C10 C7 C8 C9 176.01(0.76) no
C10 C7 C8 H8 -3.69(1.03) no
N1 C7 C10 H101 27.08(1.14) no
N1 C7 C10 H102 154.42(0.75) no
N1 C7 C10 H103 -98.52(0.87) no
C8 C7 C10 H101 -152.20(0.71) no
C8 C7 C10 H102 -24.86(1.09) no
C8 C7 C10 H103 82.19(0.81) no
C7 C8 C9 O2 -0.11(1.30) no
C7 C8 C9 C11 -179.51(0.74) no
H8 C8 C9 O2 179.59(0.71) no
H8 C8 C9 C11 0.19(1.14) no
O2 C9 C11 H111 18.52(1.07) no
O2 C9 C11 H112 134.88(0.68) no
O2 C9 C11 H113 -107.63(0.77) no
C8 C9 C11 H111 -162.01(0.75) no
C8 C9 C11 H112 -45.64(0.98) no
C8 C9 C11 H113 71.84(0.99) no
